data_7126784
loop_
_publ_author_name
'Babu, Kaki Raveendra'
'Li, Yang'
'Xu, Wenbo'
'Tang, Yuhai'
'Zhang, Wenquan'
'Xu, Silong'

_publ_section_title
;
 Multicomponent benzannulation of allylic P-ylides with isocyanates or
 aldehydes for construction of anilines and biaryls.
;
_journal_issue 62
_journal_name_full 'Chemical communications (Cambridge, England)'
_journal_page_first 8865
_journal_page_last 8868
_journal_paper_doi 10.1039/d0cc03461d
_journal_volume 56
_journal_year 2020
_chemical_formula_moiety 'C22 H25 N O6'
_chemical_formula_sum 'C22 H25 N O6'
_chemical_formula_weight 399.43
_space_group_crystal_system monoclinic
_space_group_IT_number 14
_space_group_name_Hall '-P 2yn'
_space_group_name_H-M_alt 'P 1 21/n 1'
_atom_sites_solution_hydrogens geom
_audit_creation_method SHELXL-2016/6
_audit_update_record
;
2019-12-27 deposited with the CCDC.	2020-06-29 downloaded from the CCDC.
;
_cell_angle_alpha 90
_cell_angle_beta 107.712(2)
_cell_angle_gamma 90
_cell_formula_units_Z 4
_cell_length_a 11.0462(17)
_cell_length_b 14.645(2)
_cell_length_c 13.553(2)
_cell_measurement_reflns_used 6845
_cell_measurement_temperature 296(2)
_cell_measurement_theta_max 26.47
_cell_measurement_theta_min 2.38
_cell_volume 2088.6(5)
_computing_cell_refinement 'Bruker SAINT'
_computing_data_collection 'Bruker APEX2'
_computing_data_reduction 'Bruker SAINT'
_computing_molecular_graphics 'Bruker SHELXTL'
_computing_publication_material 'Bruker SHELXTL'
_computing_structure_refinement 'SHELXL-2016/6 (Sheldrick, 2016)'
_computing_structure_solution 'SHELXS-97 (Sheldrick 2008)'
_diffrn_ambient_temperature 296(2)
_diffrn_measured_fraction_theta_full 1.000
_diffrn_measured_fraction_theta_max 0.993
_diffrn_measurement_device_type 'Bruker APEX-II CCD'
_diffrn_measurement_method '\f and \w scans'
_diffrn_radiation_type MoK\a
_diffrn_radiation_wavelength 0.71073
_diffrn_reflns_av_R_equivalents 0.0297
_diffrn_reflns_av_unetI/netI 0.0216
_diffrn_reflns_Laue_measured_fraction_full 1.000
_diffrn_reflns_Laue_measured_fraction_max 0.993
_diffrn_reflns_limit_h_max 13
_diffrn_reflns_limit_h_min -13
_diffrn_reflns_limit_k_max 18
_diffrn_reflns_limit_k_min -18
_diffrn_reflns_limit_l_max 17
_diffrn_reflns_limit_l_min -16
_diffrn_reflns_number 22029
_diffrn_reflns_point_group_measured_fraction_full 1.000
_diffrn_reflns_point_group_measured_fraction_max 0.993
_diffrn_reflns_theta_full 25.242
_diffrn_reflns_theta_max 26.554
_diffrn_reflns_theta_min 2.092
_exptl_absorpt_coefficient_mu 0.093
_exptl_absorpt_correction_T_max 0.991
_exptl_absorpt_correction_T_min 0.988
_exptl_absorpt_correction_type multi-scan
_exptl_crystal_colour COLORLESS
_exptl_crystal_density_diffrn 1.270
_exptl_crystal_description LUMP
_exptl_crystal_F_000 848
_exptl_crystal_size_max 0.130
_exptl_crystal_size_mid 0.120
_exptl_crystal_size_min 0.100
_refine_diff_density_max 0.399
_refine_diff_density_min -0.222
_refine_diff_density_rms 0.039
_refine_ls_extinction_method none
_refine_ls_goodness_of_fit_ref 1.024
_refine_ls_hydrogen_treatment constr
_refine_ls_matrix_type full
_refine_ls_number_parameters 262
_refine_ls_number_reflns 4320
_refine_ls_number_restraints 0
_refine_ls_restrained_S_all 1.024
_refine_ls_R_factor_all 0.0547
_refine_ls_R_factor_gt 0.0409
_refine_ls_shift/su_max 0.000
_refine_ls_shift/su_mean 0.000
_refine_ls_structure_factor_coef Fsqd
_refine_ls_weighting_details 'w=1/[\s^2^(Fo^2^)+(0.0492P)^2^+0.9434P] where P=(Fo^2^+2Fc^2^)/3'
_refine_ls_weighting_scheme calc
_refine_ls_wR_factor_gt 0.1034
_refine_ls_wR_factor_ref 0.1130
_reflns_Friedel_coverage 0.000
_reflns_number_gt 3408
_reflns_number_total 4320
_reflns_threshold_expression 'I > 2\s(I)'
_cod_data_source_file d0cc03461d2.cif
_cod_data_source_block mo_Hexin_20181228_1_0m
_cod_depositor_comments
;
The following automatic conversions were performed:

data item '_exptl_absorpt_correction_type' value 'MULTI-SCAN' was
changed to 'multi-scan' in accordance with the
/home/data/users/saulius/crontab/automatic-downloads/rss-feeds/RSC/lib/dictionaries/cif_core.dic
dictionary named 'cif_core.dic' version 2.4.2 last updated on
2011-04-26.

Automatic conversion script
Id: cif_fix_values 7556 2019-12-06 15:28:31Z antanas 

 Adding full bibliography for 7126784.cif.
;
_cod_original_cell_volume 2088.6(6)
_cod_original_sg_symbol_H-M 'P 21/n'
_cod_database_code 7126784
_shelx_shelxl_version_number 2016/6
_shelx_space_group_comment
; 
The symmetry employed for this shelxl refinement is uniquely defined 
by the following loop, which should always be used as a source of 
symmetry information in preference to the above space-group names. 
They are only intended as comments. 
;
_shelx_estimated_absorpt_t_min 0.988
_shelx_estimated_absorpt_t_max 0.991

loop_
_space_group_symop_operation_xyz
'x, y, z'
'-x+1/2, y+1/2, -z+1/2'
'-x, -y, -z'
'x-1/2, -y-1/2, z-1/2'

loop_
_atom_site_label
_atom_site_type_symbol
_atom_site_fract_x
_atom_site_fract_y
_atom_site_fract_z
_atom_site_U_iso_or_equiv
_atom_site_adp_type
_atom_site_occupancy
_atom_site_site_symmetry_order
_atom_site_calc_flag
_atom_site_refinement_flags_posn
_atom_site_refinement_flags_adp
_atom_site_refinement_flags_occupancy
_atom_site_disorder_assembly
_atom_site_disorder_group
O6 O 0.82678(9) 0.05900(7) 0.80658(8) 0.0295(3) Uani 1 1 d . . . . .
O5 O 0.73704(11) 0.19490(7) 0.75239(9) 0.0351(3) Uani 1 1 d . . . . .
C5 C 0.67101(14) -0.04539(10) 0.64228(11) 0.0268(3) Uani 1 1 d . . . . .
C20 C 0.73017(14) 0.11807(10) 0.78237(11) 0.0265(3) Uani 1 1 d . . . . .
C21 C 0.93982(15) 0.08778(12) 0.78080(13) 0.0357(4) Uani 1 1 d . . . . .
H21A H 0.971321 0.145160 0.814693 0.043 Uiso 1 1 calc R U . . .
H21B H 0.920197 0.096016 0.706573 0.043 Uiso 1 1 calc R U . . .
C22 C 1.03759(16) 0.01398(13) 0.81784(14) 0.0421(4) Uani 1 1 d . . . . .
H22A H 1.113784 0.030590 0.802151 0.063 Uiso 1 1 calc R U . . .
H22B H 1.056181 0.006558 0.891332 0.063 Uiso 1 1 calc R U . . .
H22C H 1.005296 -0.042357 0.783717 0.063 Uiso 1 1 calc R U . . .
C11 C 0.45876(14) 0.11081(10) 0.89364(11) 0.0259(3) Uani 1 1 d . . . . .
C12 C 0.55862(14) 0.13857(10) 0.85809(11) 0.0264(3) Uani 1 1 d . . . . .
H12 H 0.588757 0.198041 0.871183 0.032 Uiso 1 1 calc R U . . .
C10 C 0.41603(13) 0.02159(10) 0.87493(11) 0.0253(3) Uani 1 1 d . . . . .
H10 H 0.352310 0.001275 0.901319 0.030 Uiso 1 1 calc R U . . .
C9 C 0.46597(13) -0.03848(10) 0.81765(11) 0.0254(3) Uani 1 1 d . . . . .
C13 C 0.61461(14) 0.08068(10) 0.80388(11) 0.0256(3) Uani 1 1 d . . . . .
C8 C 0.56575(13) -0.00930(10) 0.77739(11) 0.0250(3) Uani 1 1 d . . . . .
C14 C 0.41369(14) -0.13250(10) 0.79751(12) 0.0292(3) Uani 1 1 d . . . . .
O2 O 0.31867(10) -0.14745(7) 0.83749(9) 0.0326(3) Uani 1 1 d . . . . .
O1 O 0.45060(12) -0.19110(8) 0.74971(10) 0.0426(3) Uani 1 1 d . . . . .
C15 C 0.26763(17) -0.23978(11) 0.82559(14) 0.0387(4) Uani 1 1 d . . . . .
H15A H 0.332045 -0.282675 0.863305 0.046 Uiso 1 1 calc R U . . .
H15B H 0.240228 -0.257079 0.753067 0.046 Uiso 1 1 calc R U . . .
C16 C 0.15696(18) -0.24057(13) 0.86790(17) 0.0478(5) Uani 1 1 d . . . . .
H16A H 0.120945 -0.300767 0.861194 0.072 Uiso 1 1 calc R U . . .
H16B H 0.185258 -0.223472 0.939673 0.072 Uiso 1 1 calc R U . . .
H16C H 0.093845 -0.197989 0.829922 0.072 Uiso 1 1 calc R U . . .
C17 C 0.40531(15) 0.17769(11) 0.95156(12) 0.0298(3) Uani 1 1 d . . . . .
O3 O 0.30962(10) 0.14319(7) 0.98125(9) 0.0328(3) Uani 1 1 d . . . . .
O4 O 0.44281(13) 0.25533(8) 0.96879(11) 0.0468(3) Uani 1 1 d . . . . .
C18 C 0.25158(19) 0.20603(12) 1.03723(16) 0.0443(4) Uani 1 1 d . . . . .
H18A H 0.221305 0.260114 0.995750 0.053 Uiso 1 1 calc R U . . .
H18B H 0.313691 0.224699 1.101512 0.053 Uiso 1 1 calc R U . . .
C19 C 0.14330(17) 0.15840(14) 1.05939(15) 0.0457(5) Uani 1 1 d . . . . .
H19A H 0.104000 0.198879 1.096258 0.069 Uiso 1 1 calc R U . . .
H19B H 0.082085 0.140484 0.995387 0.069 Uiso 1 1 calc R U . . .
H19C H 0.174144 0.105195 1.100776 0.069 Uiso 1 1 calc R U . . .
N1 N 0.61048(12) -0.06708(9) 0.71805(10) 0.0296(3) Uani 1 1 d . . . . .
H1 H 0.600888 -0.124332 0.727639 0.036 Uiso 1 1 calc R U . . .
C4 C 0.76316(15) -0.10503(10) 0.62948(12) 0.0300(3) Uani 1 1 d . . . . .
H4 H 0.787297 -0.155418 0.672798 0.036 Uiso 1 1 calc R U . . .
C2 C 0.78428(15) -0.01485(11) 0.48583(12) 0.0308(3) Uani 1 1 d . . . . .
C6 C 0.63519(14) 0.02940(10) 0.57684(12) 0.0295(3) Uani 1 1 d . . . . .
H6 H 0.573677 0.069640 0.584761 0.035 Uiso 1 1 calc R U . . .
C7 C 0.69155(15) 0.04381(10) 0.49959(12) 0.0306(3) Uani 1 1 d . . . . .
H7 H 0.666777 0.093907 0.455917 0.037 Uiso 1 1 calc R U . . .
C3 C 0.81902(15) -0.08943(11) 0.55225(12) 0.0318(3) Uani 1 1 d . . . . .
H3 H 0.880856 -0.129525 0.544630 0.038 Uiso 1 1 calc R U . . .
C1 C 0.84261(17) 0.00058(13) 0.39981(13) 0.0415(4) Uani 1 1 d . . . . .
H1A H 0.904302 -0.046194 0.402114 0.062 Uiso 1 1 calc R U . . .
H1B H 0.777315 -0.001500 0.334204 0.062 Uiso 1 1 calc R U . . .
H1C H 0.883291 0.059242 0.408456 0.062 Uiso 1 1 calc R U . . .

loop_
_atom_site_aniso_label
_atom_site_aniso_U_11
_atom_site_aniso_U_22
_atom_site_aniso_U_33
_atom_site_aniso_U_23
_atom_site_aniso_U_13
_atom_site_aniso_U_12
O6 0.0260(5) 0.0300(6) 0.0350(6) 0.0012(4) 0.0130(5) -0.0009(4)
O5 0.0418(6) 0.0267(6) 0.0425(6) 0.0025(5) 0.0215(5) -0.0016(5)
C5 0.0287(7) 0.0260(7) 0.0276(8) -0.0054(6) 0.0112(6) -0.0040(6)
C20 0.0313(8) 0.0255(7) 0.0246(7) -0.0025(6) 0.0112(6) -0.0017(6)
C21 0.0280(8) 0.0462(10) 0.0359(9) 0.0004(7) 0.0141(7) -0.0054(7)
C22 0.0286(8) 0.0557(11) 0.0426(10) -0.0066(8) 0.0117(7) 0.0008(8)
C11 0.0273(7) 0.0268(7) 0.0239(7) 0.0012(6) 0.0082(6) 0.0028(6)
C12 0.0302(7) 0.0220(7) 0.0270(7) 0.0007(6) 0.0090(6) 0.0003(6)
C10 0.0230(7) 0.0280(7) 0.0253(7) 0.0030(6) 0.0079(6) 0.0018(6)
C9 0.0245(7) 0.0251(7) 0.0263(7) 0.0011(6) 0.0074(6) 0.0016(6)
C13 0.0272(7) 0.0251(7) 0.0250(7) 0.0016(6) 0.0088(6) 0.0007(6)
C8 0.0254(7) 0.0244(7) 0.0258(7) 0.0016(6) 0.0085(6) 0.0030(6)
C14 0.0282(8) 0.0293(8) 0.0317(8) 0.0011(6) 0.0117(6) -0.0007(6)
O2 0.0328(6) 0.0276(6) 0.0422(6) -0.0020(5) 0.0185(5) -0.0048(4)
O1 0.0510(7) 0.0271(6) 0.0615(8) -0.0108(5) 0.0349(6) -0.0073(5)
C15 0.0414(9) 0.0300(8) 0.0480(10) -0.0033(7) 0.0184(8) -0.0111(7)
C16 0.0404(10) 0.0408(10) 0.0673(13) 0.0047(9) 0.0239(9) -0.0073(8)
C17 0.0327(8) 0.0285(8) 0.0302(8) 0.0006(6) 0.0126(7) 0.0007(6)
O3 0.0377(6) 0.0283(6) 0.0397(6) -0.0035(5) 0.0226(5) 0.0019(5)
O4 0.0589(8) 0.0304(6) 0.0657(9) -0.0129(6) 0.0406(7) -0.0085(6)
C18 0.0543(11) 0.0335(9) 0.0590(12) -0.0079(8) 0.0378(10) 0.0039(8)
C19 0.0388(10) 0.0592(12) 0.0439(10) -0.0150(9) 0.0196(8) -0.0018(8)
N1 0.0357(7) 0.0219(6) 0.0372(7) -0.0022(5) 0.0199(6) -0.0017(5)
C4 0.0354(8) 0.0246(7) 0.0323(8) -0.0003(6) 0.0137(7) 0.0011(6)
C2 0.0313(8) 0.0350(8) 0.0267(8) -0.0052(6) 0.0099(6) -0.0077(6)
C6 0.0288(8) 0.0283(8) 0.0312(8) -0.0044(6) 0.0088(6) 0.0013(6)
C7 0.0348(8) 0.0286(8) 0.0264(8) -0.0001(6) 0.0062(6) -0.0029(6)
C3 0.0334(8) 0.0320(8) 0.0337(8) -0.0043(7) 0.0156(7) 0.0023(7)
C1 0.0416(9) 0.0534(11) 0.0334(9) 0.0015(8) 0.0171(8) -0.0036(8)

loop_
_atom_type_symbol
_atom_type_description
_atom_type_scat_dispersion_real
_atom_type_scat_dispersion_imag
_atom_type_scat_source
C C 0.0033 0.0016 'International Tables Vol C Tables 4.2.6.8 and 6.1.1.4'
H H 0.0000 0.0000 'International Tables Vol C Tables 4.2.6.8 and 6.1.1.4'
N N 0.0061 0.0033 'International Tables Vol C Tables 4.2.6.8 and 6.1.1.4'
O O 0.0106 0.0060 'International Tables Vol C Tables 4.2.6.8 and 6.1.1.4'

loop_
_geom_angle_atom_site_label_1
_geom_angle_atom_site_label_2
_geom_angle_atom_site_label_3
_geom_angle
_geom_angle_site_symmetry_1
_geom_angle_site_symmetry_3
_geom_angle_publ_flag
C20 O6 C21 115.64(12) . . ?
C6 C5 C4 119.50(14) . . ?
C6 C5 N1 122.17(13) . . ?
C4 C5 N1 118.19(13) . . ?
O5 C20 O6 124.03(14) . . ?
O5 C20 C13 123.47(14) . . ?
O6 C20 C13 112.36(12) . . ?
O6 C21 C22 107.04(13) . . ?
O6 C21 H21A 110.3 . . ?
C22 C21 H21A 110.3 . . ?
O6 C21 H21B 110.3 . . ?
C22 C21 H21B 110.3 . . ?
H21A C21 H21B 108.6 . . ?
C21 C22 H22A 109.5 . . ?
C21 C22 H22B 109.5 . . ?
H22A C22 H22B 109.5 . . ?
C21 C22 H22C 109.5 . . ?
H22A C22 H22C 109.5 . . ?
H22B C22 H22C 109.5 . . ?
C10 C11 C12 118.27(13) . . ?
C10 C11 C17 123.38(13) . . ?
C12 C11 C17 118.33(13) . . ?
C13 C12 C11 122.26(14) . . ?
C13 C12 H12 118.9 . . ?
C11 C12 H12 118.9 . . ?
C11 C10 C9 121.77(14) . . ?
C11 C10 H10 119.1 . . ?
C9 C10 H10 119.1 . . ?
C10 C9 C8 120.25(13) . . ?
C10 C9 C14 119.32(13) . . ?
C8 C9 C14 120.43(13) . . ?
C12 C13 C8 120.18(13) . . ?
C12 C13 C20 115.11(13) . . ?
C8 C13 C20 124.62(13) . . ?
N1 C8 C13 123.06(13) . . ?
N1 C8 C9 119.92(13) . . ?
C13 C8 C9 117.02(13) . . ?
O1 C14 O2 122.09(14) . . ?
O1 C14 C9 125.19(14) . . ?
O2 C14 C9 112.72(13) . . ?
C14 O2 C15 115.63(12) . . ?
O2 C15 C16 107.35(14) . . ?
O2 C15 H15A 110.2 . . ?
C16 C15 H15A 110.2 . . ?
O2 C15 H15B 110.2 . . ?
C16 C15 H15B 110.2 . . ?
H15A C15 H15B 108.5 . . ?
C15 C16 H16A 109.5 . . ?
C15 C16 H16B 109.5 . . ?
H16A C16 H16B 109.5 . . ?
C15 C16 H16C 109.5 . . ?
H16A C16 H16C 109.5 . . ?
H16B C16 H16C 109.5 . . ?
O4 C17 O3 123.54(14) . . ?
O4 C17 C11 123.69(14) . . ?
O3 C17 C11 112.77(13) . . ?
C17 O3 C18 115.47(12) . . ?
O3 C18 C19 108.41(14) . . ?
O3 C18 H18A 110.0 . . ?
C19 C18 H18A 110.0 . . ?
O3 C18 H18B 110.0 . . ?
C19 C18 H18B 110.0 . . ?
H18A C18 H18B 108.4 . . ?
C18 C19 H19A 109.5 . . ?
C18 C19 H19B 109.5 . . ?
H19A C19 H19B 109.5 . . ?
C18 C19 H19C 109.5 . . ?
H19A C19 H19C 109.5 . . ?
H19B C19 H19C 109.5 . . ?
C8 N1 C5 128.59(13) . . ?
C8 N1 H1 115.7 . . ?
C5 N1 H1 115.7 . . ?
C3 C4 C5 120.07(14) . . ?
C3 C4 H4 120.0 . . ?
C5 C4 H4 120.0 . . ?
C7 C2 C3 117.81(14) . . ?
C7 C2 C1 121.00(15) . . ?
C3 C2 C1 121.18(15) . . ?
C7 C6 C5 119.72(14) . . ?
C7 C6 H6 120.1 . . ?
C5 C6 H6 120.1 . . ?
C6 C7 C2 121.64(15) . . ?
C6 C7 H7 119.2 . . ?
C2 C7 H7 119.2 . . ?
C4 C3 C2 121.26(14) . . ?
C4 C3 H3 119.4 . . ?
C2 C3 H3 119.4 . . ?
C2 C1 H1A 109.5 . . ?
C2 C1 H1B 109.5 . . ?
H1A C1 H1B 109.5 . . ?
C2 C1 H1C 109.5 . . ?
H1A C1 H1C 109.5 . . ?
H1B C1 H1C 109.5 . . ?

loop_
_geom_bond_atom_site_label_1
_geom_bond_atom_site_label_2
_geom_bond_distance
_geom_bond_site_symmetry_2
_geom_bond_publ_flag
O6 C20 1.3349(18) . ?
O6 C21 1.4575(18) . ?
O5 C20 1.2065(18) . ?
C5 C6 1.389(2) . ?
C5 C4 1.392(2) . ?
C5 N1 1.4213(19) . ?
C20 C13 1.497(2) . ?
C21 C22 1.502(2) . ?
C21 H21A 0.9700 . ?
C21 H21B 0.9700 . ?
C22 H22A 0.9600 . ?
C22 H22B 0.9600 . ?
C22 H22C 0.9600 . ?
C11 C10 1.386(2) . ?
C11 C12 1.392(2) . ?
C11 C17 1.485(2) . ?
C12 C13 1.385(2) . ?
C12 H12 0.9300 . ?
C10 C9 1.393(2) . ?
C10 H10 0.9300 . ?
C9 C8 1.436(2) . ?
C9 C14 1.486(2) . ?
C13 C8 1.428(2) . ?
C8 N1 1.3596(18) . ?
C14 O1 1.2178(19) . ?
C14 O2 1.3376(18) . ?
O2 C15 1.4549(19) . ?
C15 C16 1.500(2) . ?
C15 H15A 0.9700 . ?
C15 H15B 0.9700 . ?
C16 H16A 0.9600 . ?
C16 H16B 0.9600 . ?
C16 H16C 0.9600 . ?
C17 O4 1.2084(19) . ?
C17 O3 1.3392(18) . ?
O3 C18 1.4593(18) . ?
C18 C19 1.492(2) . ?
C18 H18A 0.9700 . ?
C18 H18B 0.9700 . ?
C19 H19A 0.9600 . ?
C19 H19B 0.9600 . ?
C19 H19C 0.9600 . ?
N1 H1 0.8600 . ?
C4 C3 1.386(2) . ?
C4 H4 0.9300 . ?
C2 C7 1.392(2) . ?
C2 C3 1.393(2) . ?
C2 C1 1.511(2) . ?
C6 C7 1.387(2) . ?
C6 H6 0.9300 . ?
C7 H7 0.9300 . ?
C3 H3 0.9300 . ?
C1 H1A 0.9600 . ?
C1 H1B 0.9600 . ?
C1 H1C 0.9600 . ?

loop_
_geom_torsion_atom_site_label_1
_geom_torsion_atom_site_label_2
_geom_torsion_atom_site_label_3
_geom_torsion_atom_site_label_4
_geom_torsion
_geom_torsion_site_symmetry_1
_geom_torsion_site_symmetry_2
_geom_torsion_site_symmetry_3
_geom_torsion_site_symmetry_4
_geom_torsion_publ_flag
C21 O6 C20 O5 -8.5(2) . . . . ?
C21 O6 C20 C13 175.69(12) . . . . ?
C20 O6 C21 C22 177.84(13) . . . . ?
C10 C11 C12 C13 0.9(2) . . . . ?
C17 C11 C12 C13 179.69(13) . . . . ?
C12 C11 C10 C9 -3.2(2) . . . . ?
C17 C11 C10 C9 178.09(14) . . . . ?
C11 C10 C9 C8 1.0(2) . . . . ?
C11 C10 C9 C14 -178.21(13) . . . . ?
C11 C12 C13 C8 3.6(2) . . . . ?
C11 C12 C13 C20 -173.16(13) . . . . ?
O5 C20 C13 C12 -44.1(2) . . . . ?
O6 C20 C13 C12 131.76(13) . . . . ?
O5 C20 C13 C8 139.28(16) . . . . ?
O6 C20 C13 C8 -44.84(19) . . . . ?
C12 C13 C8 N1 175.17(14) . . . . ?
C20 C13 C8 N1 -8.4(2) . . . . ?
C12 C13 C8 C9 -5.7(2) . . . . ?
C20 C13 C8 C9 170.75(13) . . . . ?
C10 C9 C8 N1 -177.35(13) . . . . ?
C14 C9 C8 N1 1.8(2) . . . . ?
C10 C9 C8 C13 3.5(2) . . . . ?
C14 C9 C8 C13 -177.36(13) . . . . ?
C10 C9 C14 O1 -179.07(15) . . . . ?
C8 C9 C14 O1 1.8(2) . . . . ?
C10 C9 C14 O2 1.3(2) . . . . ?
C8 C9 C14 O2 -177.90(13) . . . . ?
O1 C14 O2 C15 3.6(2) . . . . ?
C9 C14 O2 C15 -176.75(13) . . . . ?
C14 O2 C15 C16 -175.86(14) . . . . ?
C10 C11 C17 O4 179.42(16) . . . . ?
C12 C11 C17 O4 0.7(2) . . . . ?
C10 C11 C17 O3 -1.6(2) . . . . ?
C12 C11 C17 O3 179.73(13) . . . . ?
O4 C17 O3 C18 -0.1(2) . . . . ?
C11 C17 O3 C18 -179.09(14) . . . . ?
C17 O3 C18 C19 177.10(14) . . . . ?
C13 C8 N1 C5 -25.8(2) . . . . ?
C9 C8 N1 C5 155.06(15) . . . . ?
C6 C5 N1 C8 -36.9(2) . . . . ?
C4 C5 N1 C8 147.48(15) . . . . ?
C6 C5 C4 C3 0.3(2) . . . . ?
N1 C5 C4 C3 176.08(14) . . . . ?
C4 C5 C6 C7 0.0(2) . . . . ?
N1 C5 C6 C7 -175.60(14) . . . . ?
C5 C6 C7 C2 -0.3(2) . . . . ?
C3 C2 C7 C6 0.2(2) . . . . ?
C1 C2 C7 C6 178.60(15) . . . . ?
C5 C4 C3 C2 -0.4(2) . . . . ?
C7 C2 C3 C4 0.1(2) . . . . ?
C1 C2 C3 C4 -178.28(15) . . . . ?
